data_4503308
loop_
_publ_author_name
'Lu, Wen-Guan'
'Jiang, Long'
'Feng, Xiao-Long'
'Lu, Tong-Bu'

_publ_section_title
;
 Four 3D Porous Metal&#x2212;Organic Frameworks with Various Layered and
 Pillared Motifs
;
_journal_issue 3
_journal_name_full 'Crystal Growth &amp; Design'
_journal_page_first 986
_journal_paper_doi 10.1021/cg700979r
_journal_volume 8
_journal_year 2008
_chemical_formula_sum 'C55 H48 Cd5 N16 O23'
_chemical_formula_weight 1863.12
_chemical_name_systematic
; 
 ? 
;
_space_group_IT_number 67
_symmetry_cell_setting orthorhombic
_symmetry_space_group_name_Hall '-C 2a 2'
_symmetry_space_group_name_H-M 'C m m a'
_atom_sites_solution_hydrogens geom
_atom_sites_solution_primary direct
_atom_sites_solution_secondary difmap
_audit_creation_method SHELXL-97
_cell_angle_alpha 90.00
_cell_angle_beta 90.00
_cell_angle_gamma 90.00
_cell_formula_units_Z 4
_cell_length_a 19.041(4)
_cell_length_b 23.089(5)
_cell_length_c 15.056(3)
_cell_measurement_temperature 173(2)
_cell_volume 6619(2)
_computing_cell_refinement 'Bruker SMART'
_computing_data_collection 'Bruker SMART'
_computing_data_reduction 'Bruker SAINT'
_computing_molecular_graphics 'Bruker SHELXTL'
_computing_publication_material 'Bruker SHELXTL'
_computing_structure_refinement 'SHELXL-97 (Sheldrick, 1997)'
_computing_structure_solution 'SHELXS-97 (Sheldrick, 1990)'
_diffrn_ambient_temperature 173(2)
_diffrn_measured_fraction_theta_full 0.983
_diffrn_measured_fraction_theta_max 0.983
_diffrn_measurement_device_type 'CCD area detector'
_diffrn_measurement_method 'phi and omega scans'
_diffrn_radiation_monochromator graphite
_diffrn_radiation_source 'fine-focus sealed tube'
_diffrn_radiation_type MoK\a
_diffrn_radiation_wavelength 0.71073
_diffrn_reflns_av_R_equivalents 0.0601
_diffrn_reflns_av_sigmaI/netI 0.0512
_diffrn_reflns_limit_h_max 22
_diffrn_reflns_limit_h_min -23
_diffrn_reflns_limit_k_max 27
_diffrn_reflns_limit_k_min -28
_diffrn_reflns_limit_l_max 18
_diffrn_reflns_limit_l_min -12
_diffrn_reflns_number 16107
_diffrn_reflns_theta_full 26.00
_diffrn_reflns_theta_max 26.00
_diffrn_reflns_theta_min 1.35
_exptl_absorpt_coefficient_mu 1.669
_exptl_absorpt_correction_T_max 0.8508
_exptl_absorpt_correction_T_min 0.6803
_exptl_absorpt_correction_type multi-scan
_exptl_absorpt_process_details 'SADABS (Sheldrick, 1997)'
_exptl_crystal_colour colorless
_exptl_crystal_density_diffrn 1.866
_exptl_crystal_density_method 'not measured'
_exptl_crystal_description block
_exptl_crystal_F_000 3640
_exptl_crystal_size_max 0.25
_exptl_crystal_size_mid 0.25
_exptl_crystal_size_min 0.10
_refine_diff_density_max 2.445
_refine_diff_density_min -2.386
_refine_diff_density_rms 0.255
_refine_ls_extinction_method none
_refine_ls_goodness_of_fit_ref 1.176
_refine_ls_hydrogen_treatment constr
_refine_ls_matrix_type full
_refine_ls_number_parameters 316
_refine_ls_number_reflns 3396
_refine_ls_number_restraints 436
_refine_ls_restrained_S_all 1.136
_refine_ls_R_factor_all 0.1157
_refine_ls_R_factor_gt 0.0954
_refine_ls_shift/su_max 0.000
_refine_ls_shift/su_mean 0.000
_refine_ls_structure_factor_coef Fsqd
_refine_ls_weighting_details 'calc w=1/[\s^2^(Fo^2^)+(0.0000P)^2^+571.6920P] where P=(Fo^2^+2Fc^2^)/3'
_refine_ls_weighting_scheme calc
_refine_ls_wR_factor_gt 0.2002
_refine_ls_wR_factor_ref 0.2113
_reflns_number_gt 2740
_reflns_number_total 3396
_reflns_threshold_expression >2sigma(I)
_cod_data_source_file cg700979r-file001.cif
_cod_data_source_block tt
_cod_depositor_comments
;
The following automatic conversions were performed:

'_symmetry_cell_setting' value 'Orthorhombic' changed to
'orthorhombic' according to
/home/saulius/struct/CIF-dictionaries/cif_core.dic dictionary named
'cif_core.dic' version 2.4.1 from 2010-06-29.

Automatic conversion script
Id: cif_fix_values 1715 2011-07-08 13:25:40Z adriana 
;
_cod_original_sg_symbol_H-M Cmma
_cod_database_code 4503308

loop_
_symmetry_equiv_pos_as_xyz
'x, y, z'
'-x, -y+1/2, z'
'-x, y+1/2, -z'
'x, -y, -z'
'x+1/2, y+1/2, z'
'-x+1/2, -y+1, z'
'-x+1/2, y+1, -z'
'x+1/2, -y+1/2, -z'
'-x, -y, -z'
'x, y-1/2, -z'
'x, -y-1/2, z'
'-x, y, z'
'-x+1/2, -y+1/2, -z'
'x+1/2, y, -z'
'x+1/2, -y, z'
'-x+1/2, y+1/2, z'

loop_
_atom_site_label
_atom_site_type_symbol
_atom_site_fract_x
_atom_site_fract_y
_atom_site_fract_z
_atom_site_U_iso_or_equiv
_atom_site_adp_type
_atom_site_occupancy
_atom_site_symmetry_multiplicity
_atom_site_calc_flag
_atom_site_refinement_flags
_atom_site_disorder_assembly
_atom_site_disorder_group
Cd1 Cd 0.5000 0.7500 0.95499(10) 0.0129(4) Uani 1 4 d S . .
Cd2 Cd 0.2500 0.7500 1.0000 0.0190(4) Uani 1 4 d S . .
Cd3 Cd 0.5000 0.7500 0.70347(10) 0.0194(4) Uani 1 4 d S . .
Cd4 Cd 0.17181(8) 0.73199(8) 0.57550(10) 0.0245(5) Uani 0.50 1 d P . .
C1 C 0.3695(9) 0.7500 0.8621(11) 0.0220(16) Uani 1 2 d SU . .
C2 C 0.3050(9) 0.7500 0.8098(11) 0.0256(16) Uani 1 2 d SU . .
C3 C 0.2891(9) 0.7500 0.7183(12) 0.0304(17) Uani 1 2 d SU . .
C4 C 0.3314(10) 0.7500 0.6376(12) 0.0344(18) Uani 1 2 d SU . .
C5 C 0.1919(9) 0.7500 0.7939(11) 0.0272(19) Uani 1 2 d SU . .
H5 H 0.1432 0.7500 0.8078 0.033 Uiso 1 2 calc SR . .
O1 O 0.3664(6) 0.7500 0.9456(7) 0.0209(18) Uani 1 2 d SU B .
O2 O 0.4284(6) 0.7500 0.8255(7) 0.0227(18) Uani 1 2 d SU B .
O3 O 0.3955(6) 0.7500 0.6334(8) 0.032(2) Uani 1 2 d SU . .
O4 O 0.2948(7) 0.7500 0.5674(9) 0.042(2) Uani 1 2 d SU . .
N1 N 0.2433(7) 0.7500 0.8540(9) 0.0229(17) Uani 1 2 d SU . .
N2 N 0.2179(8) 0.7500 0.7112(10) 0.0295(18) Uani 1 2 d SU . .
C6 C 0.4404(9) 0.6213(8) 0.7145(11) 0.056(2) Uani 1 1 d U . .
H6 H 0.3972 0.6415 0.7090 0.067 Uiso 1 1 calc R B .
C7 C 0.4381(10) 0.5628(8) 0.7309(12) 0.059(2) Uani 1 1 d U B .
H7 H 0.3941 0.5438 0.7373 0.071 Uiso 1 1 calc R . .
C8 C 0.5000 0.5314(12) 0.7381(18) 0.061(3) Uani 1 2 d SU . .
C9 C 0.5000 0.4694(13) 0.7582(19) 0.066(3) Uani 1 2 d SU . .
C10 C 0.4396(12) 0.4396(9) 0.7684(13) 0.073(3) Uani 1 1 d U . .
H10 H 0.3954 0.4578 0.7591 0.087 Uiso 1 1 calc R B .
C11 C 0.4436(12) 0.3781(9) 0.7944(14) 0.076(3) Uani 1 1 d U B .
H11 H 0.4010 0.3577 0.8042 0.091 Uiso 1 1 calc R . .
C12 C 0.4414(8) 0.6229(6) 0.9706(9) 0.038(2) Uani 1 1 d U . .
H12 H 0.3986 0.6440 0.9684 0.045 Uiso 1 1 calc R B .
C13 C 0.4388(8) 0.5618(6) 0.9823(10) 0.039(2) Uani 1 1 d U B .
H13 H 0.3948 0.5425 0.9843 0.047 Uiso 1 1 calc R . .
C14 C 0.5000 0.5305(8) 0.9908(14) 0.034(3) Uani 1 2 d SU . .
N3 N 0.5000 0.6513(9) 0.7059(13) 0.049(3) Uani 1 2 d SU . .
N4 N 0.5000 0.3517(11) 0.8041(17) 0.076(4) Uani 1 2 d SU . .
N5 N 0.5000 0.6505(7) 0.9628(10) 0.031(2) Uani 1 2 d SU . .
O3W O 0.2743(16) 0.6218(14) 0.6234(19) 0.084(9) Uani 0.50 1 d PU A 1
O5 O 0.1526(7) 0.8366(8) 0.5462(12) 0.036(4) Uani 0.50 1 d PDU . 1
O6 O 0.0652(7) 0.8983(8) 0.5198(14) 0.047(5) Uani 0.50 1 d PDU . 1
H6A H 0.0183 0.8893 0.5253 0.056 Uiso 0.25 1 d PRD . 1
N6 N 0.0578(7) 0.7500 0.5878(9) 0.026(3) Uani 1 2 d SU . 1
C15 C 0.0884(10) 0.8485(11) 0.5419(17) 0.036(3) Uani 0.50 1 d PDU . 1
C16 C 0.0372(12) 0.8060(12) 0.5649(17) 0.031(3) Uani 0.50 1 d PU . 1
C17 C 0.0000 0.7183(17) 0.603(2) 0.027(4) Uani 0.50 2 d SPU . 1
H17 H 0.0000 0.6781 0.6192 0.032 Uiso 0.50 2 d SPR . 1
O1W O 0.5000 0.7500 1.1078(13) 0.040(5) Uani 1 4 d SU B 1
N7 N 0.1636(5) 0.6301(5) 0.5701(5) 0.048(5) Uani 0.50 1 d PU . 2
C18 C 0.1146(5) 0.6062(5) 0.5123(5) 0.068(5) Uani 0.50 1 d PU . 2
H18A H 0.0834 0.6310 0.4797 0.081 Uiso 0.50 1 d PR . 2
C19 C 0.110(2) 0.5463(18) 0.502(3) 0.076(11) Uani 0.50 1 d PU . 2
H19A H 0.0763 0.5298 0.4625 0.091 Uiso 0.50 1 d PR . 2
C20 C 0.153(2) 0.513(2) 0.546(2) 0.075(11) Uani 0.50 1 d PU . 2
H20A H 0.1504 0.4714 0.5392 0.090 Uiso 0.50 1 d PR . 2
C21 C 0.202(2) 0.5343(18) 0.607(3) 0.071(11) Uani 0.50 1 d PU . 2
H21A H 0.2311 0.5101 0.6425 0.085 Uiso 0.50 1 d PR . 2
C22 C 0.206(2) 0.5963(18) 0.615(3) 0.066(10) Uani 0.50 1 d PU . 2
H22A H 0.2399 0.6128 0.6546 0.079 Uiso 0.50 1 d PR . 2
N8 N 0.2398(19) 0.5528(10) 0.156(2) 0.091(11) Uani 0.50 1 d PDU . .
O9 O 0.2164(18) 0.5115(14) 0.198(2) 0.120(13) Uani 0.50 1 d PDU . .
O8 O 0.277(3) 0.5443(17) 0.092(3) 0.20(2) Uani 0.50 1 d PDU . .
O7 O 0.2237(13) 0.6020(9) 0.1769(16) 0.062(6) Uani 0.50 1 d PDU . .
O2W O 0.2500 0.6484(8) 1.0000 0.070(5) Uani 1 2 d SU B .

loop_
_atom_site_aniso_label
_atom_site_aniso_U_11
_atom_site_aniso_U_22
_atom_site_aniso_U_33
_atom_site_aniso_U_23
_atom_site_aniso_U_13
_atom_site_aniso_U_12
Cd1 0.0138(7) 0.0098(7) 0.0152(7) 0.000 0.000 0.000
Cd2 0.0157(8) 0.0253(9) 0.0160(8) 0.000 0.0047(6) 0.000
Cd3 0.0076(7) 0.0374(10) 0.0130(8) 0.000 0.000 0.000
Cd4 0.0105(7) 0.0454(13) 0.0176(7) 0.0007(6) -0.0023(6) -0.0026(6)
C1 0.021(2) 0.025(3) 0.020(3) 0.000 0.000(2) 0.000
C2 0.022(2) 0.031(3) 0.024(2) 0.000 0.000(2) 0.000
C3 0.025(3) 0.039(3) 0.027(2) 0.000 -0.001(2) 0.000
C4 0.029(3) 0.047(3) 0.028(3) 0.000 -0.001(2) 0.000
C5 0.023(3) 0.032(3) 0.026(3) 0.000 -0.003(2) 0.000
O1 0.018(3) 0.025(3) 0.019(3) 0.000 0.000(3) 0.000
O2 0.021(3) 0.028(3) 0.019(3) 0.000 -0.001(3) 0.000
O3 0.027(3) 0.044(4) 0.026(3) 0.000 0.001(3) 0.000
O4 0.035(3) 0.060(4) 0.033(3) 0.000 -0.005(3) 0.000
N1 0.020(3) 0.026(3) 0.022(3) 0.000 -0.002(2) 0.000
N2 0.024(3) 0.038(3) 0.026(3) 0.000 -0.003(2) 0.000
C6 0.051(4) 0.057(3) 0.059(4) -0.001(3) -0.001(3) -0.003(3)
C7 0.056(4) 0.059(3) 0.062(4) 0.001(3) 0.000(3) -0.004(2)
C8 0.061(4) 0.062(3) 0.061(4) 0.000(3) 0.000 0.000
C9 0.067(4) 0.065(3) 0.066(4) 0.002(3) 0.000 0.000
C10 0.074(4) 0.070(4) 0.075(4) 0.004(3) -0.001(3) -0.004(2)
C11 0.078(4) 0.072(4) 0.078(4) 0.004(3) -0.001(3) -0.003(3)
C12 0.034(3) 0.029(3) 0.050(3) 0.003(3) -0.003(3) -0.002(2)
C13 0.036(3) 0.030(3) 0.051(4) 0.004(3) -0.004(3) -0.001(2)
C14 0.033(4) 0.029(4) 0.038(4) 0.002(4) 0.000 0.000
N3 0.046(4) 0.051(4) 0.050(4) -0.002(4) 0.000 0.000
N4 0.079(5) 0.073(4) 0.076(5) 0.004(4) 0.000 0.000
N5 0.031(4) 0.024(4) 0.037(4) 0.001(3) 0.000 0.000
O3W 0.083(10) 0.084(10) 0.085(9) 0.002(5) -0.002(5) 0.002(5)
O5 0.019(6) 0.041(8) 0.049(8) 0.006(8) 0.001(7) -0.001(6)
O6 0.026(8) 0.051(9) 0.064(12) 0.023(9) 0.003(9) -0.001(7)
N6 0.007(5) 0.041(7) 0.031(6) 0.000 0.003(5) 0.000
C15 0.019(6) 0.044(7) 0.044(8) 0.004(7) 0.001(7) 0.002(6)
C16 0.013(6) 0.043(7) 0.036(8) 0.006(6) 0.001(6) 0.006(6)
C17 0.012(8) 0.038(9) 0.030(10) -0.004(8) 0.000 0.000
O1W 0.041(6) 0.041(6) 0.039(6) 0.000 0.000 0.000
N7 0.056 0.024 0.065 -0.009 0.016 0.000
C18 0.058 0.086 0.059 -0.018 0.002 -0.018
C19 0.075(14) 0.073(14) 0.079(13) -0.007(9) -0.002(9) -0.006(9)
C20 0.074(14) 0.073(14) 0.079(14) -0.002(9) -0.001(9) -0.004(9)
C21 0.072(13) 0.066(13) 0.074(13) 0.003(9) -0.003(9) 0.000(9)
C22 0.066(13) 0.064(13) 0.067(13) 0.001(9) -0.002(9) 0.000(9)
N8 0.090(14) 0.092(14) 0.090(14) 0.007(9) 0.006(9) -0.006(9)
O9 0.119(15) 0.118(15) 0.123(15) 0.008(9) 0.010(9) 0.005(9)
O8 0.20(3) 0.20(3) 0.20(3) 0.002(10) 0.007(10) -0.003(10)
O7 0.068(10) 0.044(9) 0.073(10) 0.014(8) 0.010(8) 0.004(8)
O2W 0.073(6) 0.061(6) 0.077(6) 0.000 0.003(5) 0.000

loop_
_atom_type_symbol
_atom_type_description
_atom_type_scat_dispersion_real
_atom_type_scat_dispersion_imag
_atom_type_scat_source
C C 0.0033 0.0016 'International Tables Vol C Tables 4.2.6.8 and 6.1.1.4'
H H 0.0000 0.0000 'International Tables Vol C Tables 4.2.6.8 and 6.1.1.4'
N N 0.0061 0.0033 'International Tables Vol C Tables 4.2.6.8 and 6.1.1.4'
O O 0.0106 0.0060 'International Tables Vol C Tables 4.2.6.8 and 6.1.1.4'
Cd Cd -0.8075 1.2024 'International Tables Vol C Tables 4.2.6.8 and 6.1.1.4'

loop_
_geom_angle_atom_site_label_1
_geom_angle_atom_site_label_2
_geom_angle_atom_site_label_3
_geom_angle
_geom_angle_site_symmetry_1
_geom_angle_site_symmetry_3
N5 Cd1 N5 174.2(8) 2_665 .
N5 Cd1 O1W 87.1(4) 2_665 .
N5 Cd1 O1W 87.1(4) . .
N5 Cd1 O2 92.4(3) 2_665 .
N5 Cd1 O2 92.4(3) . .
O1W Cd1 O2 145.1(3) . .
N5 Cd1 O2 92.4(3) 2_665 2_665
N5 Cd1 O2 92.4(3) . 2_665
O1W Cd1 O2 145.1(3) . 2_665
O2 Cd1 O2 69.9(5) . 2_665
N5 Cd1 O1 90.16(3) 2_665 .
N5 Cd1 O1 90.16(3) . .
O1W Cd1 O1 93.2(2) . .
O2 Cd1 O1 51.9(4) . .
O2 Cd1 O1 121.8(4) 2_665 .
N5 Cd1 O1 90.16(3) 2_665 2_665
N5 Cd1 O1 90.16(3) . 2_665
O1W Cd1 O1 93.2(2) . 2_665
O2 Cd1 O1 121.8(4) . 2_665
O2 Cd1 O1 51.9(4) 2_665 2_665
O1 Cd1 O1 173.6(5) . 2_665
N1 Cd2 N1 180.000(3) 13_567 .
N1 Cd2 O2W 90.000(2) 13_567 13_567
N1 Cd2 O2W 90.000(2) . 13_567
N1 Cd2 O2W 90.000(2) 13_567 .
N1 Cd2 O2W 90.000(2) . .
O2W Cd2 O2W 180.000(2) 13_567 .
N1 Cd2 O1 73.1(4) 13_567 13_567
N1 Cd2 O1 106.9(4) . 13_567
O2W Cd2 O1 90.000(2) 13_567 13_567
O2W Cd2 O1 90.000(4) . 13_567
N1 Cd2 O1 106.9(4) 13_567 .
N1 Cd2 O1 73.1(4) . .
O2W Cd2 O1 90.000(4) 13_567 .
O2W Cd2 O1 90.000(2) . .
O1 Cd2 O1 180.000(2) 13_567 .
O3 Cd3 O3 124.1(6) . 2_665
O3 Cd3 N3 90.4(2) . 2_665
O3 Cd3 N3 90.4(2) 2_665 2_665
O3 Cd3 N3 90.4(2) . .
O3 Cd3 N3 90.4(2) 2_665 .
N3 Cd3 N3 178.2(10) 2_665 .
O3 Cd3 O2 154.5(4) . 2_665
O3 Cd3 O2 81.4(4) 2_665 2_665
N3 Cd3 O2 89.3(4) 2_665 2_665
N3 Cd3 O2 89.3(4) . 2_665
O3 Cd3 O2 81.4(4) . .
O3 Cd3 O2 154.5(4) 2_665 .
N3 Cd3 O2 89.3(4) 2_665 .
N3 Cd3 O2 89.3(4) . .
O2 Cd3 O2 73.1(5) 2_665 .
Cd4 Cd4 O5 160.1(6) 11_575 11_575
Cd4 Cd4 N6 79.19(8) 11_575 .
O5 Cd4 N6 89.2(5) 11_575 .
Cd4 Cd4 N2 79.41(9) 11_575 .
O5 Cd4 N2 119.6(7) 11_575 .
N6 Cd4 N2 105.7(5) . .
Cd4 Cd4 O4 79.50(8) 11_575 13_566
O5 Cd4 O4 89.1(6) 11_575 13_566
N6 Cd4 O4 108.5(5) . 13_566
N2 Cd4 O4 135.2(5) . 13_566
Cd4 Cd4 N7 175.74(4) 11_575 .
O5 Cd4 N7 16.1(6) 11_575 .
N6 Cd4 N7 97.20(9) . .
N2 Cd4 N7 103.88(10) . .
O4 Cd4 N7 99.66(9) 13_566 .
Cd4 Cd4 O4 79.94(8) 11_575 .
O5 Cd4 O4 111.3(5) 11_575 .
N6 Cd4 O4 159.05(14) . .
N2 Cd4 O4 68.4(5) . .
O4 Cd4 O4 69.3(5) 13_566 .
N7 Cd4 O4 103.72(9) . .
Cd4 Cd4 O5 13.4(4) 11_575 .
O5 Cd4 O5 146.7(10) 11_575 .
N6 Cd4 O5 71.8(4) . .
N2 Cd4 O5 92.2(4) . .
O4 Cd4 O5 72.3(4) 13_566 .
N7 Cd4 O5 162.6(4) . .
O4 Cd4 O5 88.0(3) . .
Cd4 Cd4 C15 138.1(6) 11_575 11_575
O5 Cd4 C15 27.0(8) 11_575 11_575
N6 Cd4 C15 62.2(6) . 11_575
N2 Cd4 C15 124.5(6) . 11_575
O4 Cd4 C15 97.0(6) 13_566 11_575
N7 Cd4 C15 37.7(6) . 11_575
O4 Cd4 C15 138.2(6) . 11_575
O5 Cd4 C15 126.5(7) . 11_575
Cd4 Cd4 C16 108.9(6) 11_575 11_575
O5 Cd4 C16 58.4(8) 11_575 11_575
N6 Cd4 C16 30.8(6) . 11_575
N2 Cd4 C16 118.6(7) . 11_575
O4 Cd4 C16 105.5(6) 13_566 11_575
N7 Cd4 C16 67.2(6) . 11_575
O4 Cd4 C16 169.1(6) . 11_575
O5 Cd4 C16 99.5(7) . 11_575
C15 Cd4 C16 31.4(8) 11_575 11_575
O2 C1 O1 118.9(15) . .
O2 C1 C2 121.2(14) . .
O1 C1 C2 119.9(15) . .
N1 C2 C3 107.1(15) . .
N1 C2 C1 117.8(14) . .
C3 C2 C1 135.0(16) . .
N2 C3 C2 106.9(16) . .
N2 C3 C4 119.1(16) . .
C2 C3 C4 134.0(17) . .
O3 C4 O4 120.4(18) . .
O3 C4 C3 126.5(17) . .
O4 C4 C3 113.1(17) . .
N1 C5 N2 111.0(15) . .
N1 C5 H5 124.5 . .
N2 C5 H5 124.5 . .
C1 O1 Cd2 113.0(10) . .
C1 O1 Cd1 90.5(10) . .
Cd2 O1 Cd1 156.5(5) . .
C1 O2 Cd3 152.7(11) . .
C1 O2 Cd1 98.8(10) . .
Cd3 O2 Cd1 108.5(4) . .
C4 O3 Cd3 149.1(12) . .
C4 O4 Cd4 129.4(12) . 13_566
C4 O4 Cd4 129.4(12) . 7_546
Cd4 O4 Cd4 21.00(16) 13_566 7_546
C4 O4 Cd4 119.9(12) . 11_575
Cd4 O4 Cd4 106.9(5) 13_566 11_575
Cd4 O4 Cd4 110.7(5) 7_546 11_575
C4 O4 Cd4 119.9(12) . .
Cd4 O4 Cd4 110.7(5) 13_566 .
Cd4 O4 Cd4 106.9(5) 7_546 .
Cd4 O4 Cd4 20.11(15) 11_575 .
C5 N1 C2 107.7(14) . .
C5 N1 Cd2 136.1(12) . .
C2 N1 Cd2 116.2(11) . .
C5 N2 C3 107.3(15) . .
C5 N2 Cd4 134.0(12) . .
C3 N2 Cd4 117.2(12) . .
C5 N2 Cd4 134.0(12) . 11_575
C3 N2 Cd4 117.2(12) . 11_575
Cd4 N2 Cd4 21.18(17) . 11_575
N3 C6 C7 123.7(18) . .
N3 C6 H6 118.2 . .
C7 C6 H6 118.2 . .
C6 C7 C8 120.0(19) . .
C6 C7 H7 120.0 . .
C8 C7 H7 120.0 . .
C7 C8 C7 116(3) 12_655 .
C7 C8 C9 121.8(13) 12_655 .
C7 C8 C9 121.8(13) . .
C10 C9 C10 117(3) . 12_655
C10 C9 C8 121.5(14) . .
C10 C9 C8 121.5(14) 12_655 .
C9 C10 C11 118(2) . .
C9 C10 H10 120.8 . .
C11 C10 H10 120.8 . .
N4 C11 C10 123(2) . .
N4 C11 H11 118.4 . .
C10 C11 H11 118.4 . .
N5 C12 C13 122.1(14) . .
N5 C12 H12 118.9 . .
C13 C12 H12 118.9 . .
C14 C13 C12 120.2(14) . .
C14 C13 H13 119.9 . .
C12 C13 H13 119.9 . .
C13 C14 C13 115.6(18) 12_655 .
C13 C14 C14 122.2(9) 12_655 9_667
C13 C14 C14 122.2(9) . 9_667
C6 N3 C6 116(2) . 12_655
C6 N3 Cd3 121.4(11) . .
C6 N3 Cd3 121.4(11) 12_655 .
C11 N4 C11 119(3) 12_655 .
C12 N5 C12 119.6(18) . 12_655
C12 N5 Cd1 119.9(9) . .
C12 N5 Cd1 119.9(9) 12_655 .
C15 O5 Cd4 115.5(18) . 11_575
C15 O5 Cd4 111.4(17) . .
Cd4 O5 Cd4 6.5(2) 11_575 .
C15 O6 H6A 96.1 . .
C17 N6 C17 66(3) 2_565 .
C17 N6 C16 45.9(17) 2_565 .
C17 N6 C16 108.5(19) . .
C17 N6 C16 108.5(19) 2_565 11_575
C17 N6 C16 45.9(17) . 11_575
C16 N6 C16 136(2) . 11_575
C17 N6 Cd4 156.9(14) 2_565 .
C17 N6 Cd4 135.6(14) . .
C16 N6 Cd4 115.4(12) . .
C16 N6 Cd4 94.6(11) 11_575 .
C17 N6 Cd4 135.6(14) 2_565 11_575
C17 N6 Cd4 156.9(14) . 11_575
C16 N6 Cd4 94.6(11) . 11_575
C16 N6 Cd4 115.4(12) 11_575 11_575
Cd4 N6 Cd4 21.61(16) . 11_575
O5 C15 O6 123(2) . .
O5 C15 C16 120(2) . .
O6 C15 C16 116.6(17) . .
O5 C15 Cd4 37.5(11) . 11_575
O6 C15 Cd4 160.6(18) . 11_575
C16 C15 Cd4 82.8(14) . 11_575
C17 C16 N6 64(2) 2_565 .
C17 C16 C16 48.5(18) 2_565 12
N6 C16 C16 106.3(11) . 12
C17 C16 C15 161(3) 2_565 .
N6 C16 C15 120.4(18) . .
C16 C16 C15 133.2(11) 12 .
C17 C16 Cd4 115(2) 2_565 11_575
N6 C16 Cd4 54.5(9) . 11_575
C16 C16 Cd4 160.8(6) 12 11_575
C15 C16 Cd4 65.8(10) . 11_575
C16 C17 C16 83(4) 2_565 11_575
C16 C17 N6 69.7(16) 2_565 2_565
C16 C17 N6 138(3) 11_575 2_565
C16 C17 N6 138(3) 2_565 .
C16 C17 N6 69.7(16) 11_575 .
N6 C17 N6 110(3) 2_565 .
C16 C17 C17 122(2) 2_565 2_565
C16 C17 C17 122(2) 11_575 2_565
N6 C17 C17 56.9(14) 2_565 2_565
N6 C17 C17 56.9(14) . 2_565
C16 C17 H17 68.2 2_565 .
C16 C17 H17 68.2 11_575 .
N6 C17 H17 124.8 2_565 .
N6 C17 H17 124.8 . .
C17 C17 H17 165.2 2_565 .
C22 N7 C18 120.0(18) . .
C22 N7 Cd4 122.4(18) . .
C18 N7 Cd4 117.47(4) . .
N7 C18 C19 120.1(19) . .
N7 C18 H18A 120.0 . .
C19 C18 H18A 119.9 . .
C20 C19 C18 120(4) . .
C20 C19 C20 57(3) . 4_566
C18 C19 C20 142(3) . 4_566
C20 C19 H19A 120.1 . .
C18 C19 H19A 120.1 . .
C20 C19 H19A 75.0 4_566 .
C19 C20 C21 122(4) . .
C19 C20 C20 76(3) . 4_566
C21 C20 C20 138(2) . 4_566
C19 C20 C19 87(4) . 4_566
C21 C20 C19 150(4) . 4_566
C20 C20 C19 47(3) 4_566 4_566
C19 C20 H20A 119.9 . .
C21 C20 H20A 117.6 . .
C20 C20 H20A 60.9 4_566 .
C19 C20 H20A 32.5 4_566 .
C20 C21 C22 116(4) . .
C20 C21 H21A 123.1 . .
C22 C21 H21A 120.6 . .
N7 C22 C21 121(4) . .
N7 C22 H22A 119.9 . .
C21 C22 H22A 118.7 . .
O7 N8 O8 120.3(14) . .
O7 N8 O9 120.1(14) . .
O8 N8 O9 119.6(14) . .
O7 N8 O9 142(3) . 6
O8 N8 O9 83(2) . 6
O9 N8 O9 50(3) . 6
N8 O9 O9 88(4) . 6
N8 O9 N8 107(2) . 6
O9 O9 N8 42.4(19) 6 6

loop_
_geom_bond_atom_site_label_1
_geom_bond_atom_site_label_2
_geom_bond_distance
_geom_bond_site_symmetry_2
Cd1 N5 2.300(15) 2_665
Cd1 N5 2.300(15) .
Cd1 O1W 2.30(2) .
Cd1 O2 2.379(11) .
Cd1 O2 2.379(11) 2_665
Cd1 O1 2.547(11) .
Cd1 O1 2.547(11) 2_665
Cd2 N1 2.201(13) 13_567
Cd2 N1 2.201(13) .
Cd2 O2W 2.345(19) 13_567
Cd2 O2W 2.345(19) .
Cd2 O1 2.363(11) 13_567
Cd2 O1 2.363(11) .
Cd3 O3 2.252(12) .
Cd3 O3 2.252(12) 2_665
Cd3 N3 2.28(2) 2_665
Cd3 N3 2.28(2) .
Cd3 O2 2.287(11) 2_665
Cd3 O2 2.287(11) .
Cd4 Cd4 0.832(4) 11_575
Cd4 O5 1.684(17) 11_575
Cd4 N6 2.218(13) .
Cd4 N2 2.262(14) .
Cd4 O4 2.282(13) 13_566
Cd4 N7 2.359(2) .
Cd4 O4 2.382(14) .
Cd4 O5 2.483(18) .
Cd4 C15 2.496(17) 11_575
Cd4 C16 2.71(2) 11_575
C1 O2 1.249(19) .
C1 O1 1.259(19) .
C1 C2 1.46(2) .
C2 N1 1.35(2) .
C2 C3 1.41(2) .
C3 N2 1.36(2) .
C3 C4 1.46(3) .
C4 O3 1.22(2) .
C4 O4 1.27(2) .
C5 N1 1.33(2) .
C5 N2 1.34(2) .
C5 H5 0.9500 .
O4 Cd4 2.282(13) 13_566
O4 Cd4 2.282(13) 7_546
O4 Cd4 2.382(14) 11_575
N2 Cd4 2.262(14) 11_575
C6 N3 1.34(2) .
C6 C7 1.37(2) .
C6 H6 0.9500 .
C7 C8 1.39(2) .
C7 H7 0.9500 .
C8 C7 1.39(2) 12_655
C8 C9 1.46(4) .
C9 C10 1.35(2) .
C9 C10 1.35(2) 12_655
C10 C11 1.47(3) .
C10 H10 0.9500 .
C11 N4 1.24(2) .
C11 H11 0.9500 .
C12 N5 1.291(16) .
C12 C13 1.422(19) .
C12 H12 0.9500 .
C13 C14 1.376(17) .
C13 H13 0.9500 .
C14 C13 1.376(17) 12_655
C14 C14 1.43(4) 9_667
N3 C6 1.34(2) 12_655
N4 C11 1.24(2) 12_655
N5 C12 1.291(16) 12_655
O3W H22A 0.8319 .
O5 C15 1.255(17) .
O5 Cd4 1.684(17) 11_575
O6 C15 1.28(2) .
O6 H6A 0.9203 .
N6 C17 1.34(2) 2_565
N6 C17 1.34(2) .
N6 C16 1.40(3) .
N6 C16 1.40(3) 11_575
N6 Cd4 2.218(13) 11_575
C15 C16 1.42(4) .
C15 Cd4 2.496(17) 11_575
C16 C17 1.07(4) 2_565
C16 C16 1.42(4) 12
C16 Cd4 2.71(2) 11_575
C17 C16 1.07(4) 2_565
C17 C16 1.07(4) 11_575
C17 N6 1.34(2) 2_565
C17 C17 1.47(8) 2_565
C17 H17 0.9600 .
N7 C22 1.31(4) .
N7 C18 1.3900 .
C18 C19 1.40(4) .
C18 H18A 0.9599 .
C19 C20 1.31(5) .
C19 C20 1.75(6) 4_566
C19 H19A 0.9600 .
C20 C21 1.40(5) .
C20 C20 1.52(8) 4_566
C20 C19 1.75(6) 4_566
C20 H20A 0.9601 .
C21 C22 1.44(6) .
C21 H21A 0.9500 .
C22 H22A 0.9601 .
N8 O7 1.22(2) .
N8 O8 1.22(2) .
N8 O9 1.23(2) .
N8 O9 1.82(5) 6
O9 O9 1.38(7) 6
O9 N8 1.82(5) 6

loop_
_geom_torsion_atom_site_label_1
_geom_torsion_atom_site_label_2
_geom_torsion_atom_site_label_3
_geom_torsion_atom_site_label_4
_geom_torsion
_geom_torsion_site_symmetry_1
_geom_torsion_site_symmetry_4
O2 C1 C2 N1 180.000(4) . .
O1 C1 C2 N1 0.000(5) . .
O2 C1 C2 C3 0.000(6) . .
O1 C1 C2 C3 180.000(5) . .
N1 C2 C3 N2 0.000(3) . .
C1 C2 C3 N2 180.000(4) . .
N1 C2 C3 C4 180.000(5) . .
C1 C2 C3 C4 0.000(7) . .
N2 C3 C4 O3 180.000(3) . .
C2 C3 C4 O3 0.000(5) . .
N2 C3 C4 O4 0.000(4) . .
C2 C3 C4 O4 180.000(4) . .
O2 C1 O1 Cd2 180.000(3) . .
C2 C1 O1 Cd2 0.000(3) . .
O2 C1 O1 Cd1 0.000(3) . .
C2 C1 O1 Cd1 180.000(3) . .
N1 Cd2 O1 C1 180.000(3) 13_567 .
N1 Cd2 O1 C1 0.000(3) . .
O2W Cd2 O1 C1 -90.000(3) 13_567 .
O2W Cd2 O1 C1 90.000(3) . .
O1 Cd2 O1 C1 73(100) 13_567 .
N1 Cd2 O1 Cd1 0.000(4) 13_567 .
N1 Cd2 O1 Cd1 180.000(3) . .
O2W Cd2 O1 Cd1 90.000(3) 13_567 .
O2W Cd2 O1 Cd1 -90.000(3) . .
O1 Cd2 O1 Cd1 -107(100) 13_567 .
N5 Cd1 O1 C1 92.9(4) 2_665 .
N5 Cd1 O1 C1 -92.9(4) . .
O1W Cd1 O1 C1 180.000(3) . .
O2 Cd1 O1 C1 0.000(3) . .
O2 Cd1 O1 C1 0.000(3) 2_665 .
O1 Cd1 O1 C1 0.000(9) 2_665 .
N5 Cd1 O1 Cd2 -87.1(4) 2_665 .
N5 Cd1 O1 Cd2 87.1(4) . .
O1W Cd1 O1 Cd2 0.000(2) . .
O2 Cd1 O1 Cd2 180.000(3) . .
O2 Cd1 O1 Cd2 180.000(2) 2_665 .
O1 Cd1 O1 Cd2 180.000(7) 2_665 .
O1 C1 O2 Cd3 180.000(4) . .
C2 C1 O2 Cd3 0.000(5) . .
O1 C1 O2 Cd1 0.000(3) . .
C2 C1 O2 Cd1 180.000(3) . .
O3 Cd3 O2 C1 0.000(5) . .
O3 Cd3 O2 C1 180.000(6) 2_665 .
N3 Cd3 O2 C1 90.5(3) 2_665 .
N3 Cd3 O2 C1 -90.5(3) . .
O2 Cd3 O2 C1 180.000(6) 2_665 .
O3 Cd3 O2 Cd1 180.0 . .
O3 Cd3 O2 Cd1 0.000(3) 2_665 .
N3 Cd3 O2 Cd1 -89.5(3) 2_665 .
N3 Cd3 O2 Cd1 89.5(3) . .
O2 Cd3 O2 Cd1 0.0 2_665 .
N5 Cd1 O2 C1 -88.3(2) 2_665 .
N5 Cd1 O2 C1 88.3(2) . .
O1W Cd1 O2 C1 0.000(3) . .
O2 Cd1 O2 C1 180.000(2) 2_665 .
O1 Cd1 O2 C1 0.000(3) . .
O1 Cd1 O2 C1 180.000(3) 2_665 .
N5 Cd1 O2 Cd3 91.7(2) 2_665 .
N5 Cd1 O2 Cd3 -91.7(2) . .
O1W Cd1 O2 Cd3 180.000(1) . .
O2 Cd1 O2 Cd3 0.0 2_665 .
O1 Cd1 O2 Cd3 180.000(1) . .
O1 Cd1 O2 Cd3 0.0 2_665 .
O4 C4 O3 Cd3 180.000(3) . .
C3 C4 O3 Cd3 0.000(5) . .
O3 Cd3 O3 C4 180.000(4) 2_665 .
N3 Cd3 O3 C4 -89.2(4) 2_665 .
N3 Cd3 O3 C4 89.2(4) . .
O2 Cd3 O3 C4 0.000(5) 2_665 .
O2 Cd3 O3 C4 0.000(4) . .
O3 C4 O4 Cd4 -13.6(3) . 13_566
C3 C4 O4 Cd4 166.4(3) . 13_566
O3 C4 O4 Cd4 13.6(3) . 7_546
C3 C4 O4 Cd4 -166.4(3) . 7_546
O3 C4 O4 Cd4 -168.38(19) . 11_575
C3 C4 O4 Cd4 11.62(19) . 11_575
O3 C4 O4 Cd4 168.38(19) . .
C3 C4 O4 Cd4 -11.62(19) . .
Cd4 Cd4 O4 C4 95.8(3) 11_575 .
O5 Cd4 O4 C4 -101.2(8) 11_575 .
N6 Cd4 O4 C4 90.6(13) . .
N2 Cd4 O4 C4 13.4(3) . .
O4 Cd4 O4 C4 178.3(4) 13_566 .
N7 Cd4 O4 C4 -86.4(3) . .
O5 Cd4 O4 C4 106.5(5) . .
C15 Cd4 O4 C4 -104.8(10) 11_575 .
C16 Cd4 O4 C4 -119(3) 11_575 .
Cd4 Cd4 O4 Cd4 -82.49(9) 11_575 13_566
O5 Cd4 O4 Cd4 80.5(7) 11_575 13_566
N6 Cd4 O4 Cd4 -87.7(14) . 13_566
N2 Cd4 O4 Cd4 -164.98(16) . 13_566
O4 Cd4 O4 Cd4 0.0 13_566 13_566
N7 Cd4 O4 Cd4 95.30(11) . 13_566
O5 Cd4 O4 Cd4 -71.8(5) . 13_566
C15 Cd4 O4 Cd4 76.8(9) 11_575 13_566
C16 Cd4 O4 Cd4 63(3) 11_575 13_566
Cd4 Cd4 O4 Cd4 -104.32(19) 11_575 7_546
O5 Cd4 O4 Cd4 58.6(7) 11_575 7_546
N6 Cd4 O4 Cd4 -109.6(13) . 7_546
N2 Cd4 O4 Cd4 173.19(18) . 7_546
O4 Cd4 O4 Cd4 -21.8(2) 13_566 7_546
N7 Cd4 O4 Cd4 73.5(2) . 7_546
O5 Cd4 O4 Cd4 -93.6(5) . 7_546
C15 Cd4 O4 Cd4 55.0(10) 11_575 7_546
C16 Cd4 O4 Cd4 41(3) 11_575 7_546
O5 Cd4 O4 Cd4 162.9(7) 11_575 11_575
N6 Cd4 O4 Cd4 -5.2(14) . 11_575
N2 Cd4 O4 Cd4 -82.49(10) . 11_575
O4 Cd4 O4 Cd4 82.49(9) 13_566 11_575
N7 Cd4 O4 Cd4 177.78(5) . 11_575
O5 Cd4 O4 Cd4 10.7(4) . 11_575
C15 Cd4 O4 Cd4 159.3(9) 11_575 11_575
C16 Cd4 O4 Cd4 145(3) 11_575 11_575
N2 C5 N1 C2 0.000(4) . .
N2 C5 N1 Cd2 180.000(3) . .
C3 C2 N1 C5 0.000(4) . .
C1 C2 N1 C5 180.000(3) . .
C3 C2 N1 Cd2 180.000(2) . .
C1 C2 N1 Cd2 0.000(3) . .
N1 Cd2 N1 C5 95(100) 13_567 .
O2W Cd2 N1 C5 -90.000(4) 13_567 .
O2W Cd2 N1 C5 90.000(4) . .
O1 Cd2 N1 C5 0.000(4) 13_567 .
O1 Cd2 N1 C5 180.000(3) . .
N1 Cd2 N1 C2 -85(100) 13_567 .
O2W Cd2 N1 C2 90.000(2) 13_567 .
O2W Cd2 N1 C2 -90.000(2) . .
O1 Cd2 N1 C2 180.000(3) 13_567 .
O1 Cd2 N1 C2 0.000(2) . .
N1 C5 N2 C3 0.000(4) . .
N1 C5 N2 Cd4 165.2(3) . .
N1 C5 N2 Cd4 -165.2(3) . 11_575
C2 C3 N2 C5 0.000(4) . .
C4 C3 N2 C5 180.000(4) . .
C2 C3 N2 Cd4 -168.07(19) . .
C4 C3 N2 Cd4 11.93(19) . .
C2 C3 N2 Cd4 168.07(19) . 11_575
C4 C3 N2 Cd4 -11.93(19) . 11_575
Cd4 Cd4 N2 C5 100.4(5) 11_575 .
O5 Cd4 N2 C5 -73.3(8) 11_575 .
N6 Cd4 N2 C5 24.9(4) . .
O4 Cd4 N2 C5 163.6(4) 13_566 .
N7 Cd4 N2 C5 -76.8(5) . .
O4 Cd4 N2 C5 -176.3(4) . .
O5 Cd4 N2 C5 96.7(5) . .
C15 Cd4 N2 C5 -41.8(9) 11_575 .
C16 Cd4 N2 C5 -5.4(8) 11_575 .
Cd4 Cd4 N2 C3 -95.5(3) 11_575 .
O5 Cd4 N2 C3 90.8(7) 11_575 .
N6 Cd4 N2 C3 -171.0(3) . .
O4 Cd4 N2 C3 -32.4(4) 13_566 .
N7 Cd4 N2 C3 87.3(3) . .
O4 Cd4 N2 C3 -12.2(3) . .
O5 Cd4 N2 C3 -99.2(4) . .
C15 Cd4 N2 C3 122.3(8) 11_575 .
C16 Cd4 N2 C3 158.6(7) 11_575 .
O5 Cd4 N2 Cd4 -173.7(6) 11_575 11_575
N6 Cd4 N2 Cd4 -75.49(17) . 11_575
O4 Cd4 N2 Cd4 63.1(4) 13_566 11_575
N7 Cd4 N2 Cd4 -177.22(5) . 11_575
O4 Cd4 N2 Cd4 83.27(11) . 11_575
O5 Cd4 N2 Cd4 -3.7(4) . 11_575
C15 Cd4 N2 Cd4 -142.2(8) 11_575 11_575
C16 Cd4 N2 Cd4 -105.8(7) 11_575 11_575
N3 C6 C7 C8 -1(3) . .
C6 C7 C8 C7 2(4) . 12_655
C6 C7 C8 C9 178(2) . .
C7 C8 C9 C10 177(2) 12_655 .
C7 C8 C9 C10 2(4) . .
C7 C8 C9 C10 -2(4) 12_655 12_655
C7 C8 C9 C10 -177(2) . 12_655
C10 C9 C10 C11 3(4) 12_655 .
C8 C9 C10 C11 -176(2) . .
C9 C10 C11 N4 -3(4) . .
N5 C12 C13 C14 4(3) . .
C12 C13 C14 C13 -3(3) . 12_655
C12 C13 C14 C14 175(2) . 9_667
C7 C6 N3 C6 0(3) . 12_655
C7 C6 N3 Cd3 -169.0(14) . .
O3 Cd3 N3 C6 -33.9(16) . .
O3 Cd3 N3 C6 -158.0(16) 2_665 .
N3 Cd3 N3 C6 84.0(16) 2_665 .
O2 Cd3 N3 C6 120.6(16) 2_665 .
O2 Cd3 N3 C6 47.5(16) . .
O3 Cd3 N3 C6 158.0(16) . 12_655
O3 Cd3 N3 C6 33.9(16) 2_665 12_655
N3 Cd3 N3 C6 -84.0(17) 2_665 12_655
O2 Cd3 N3 C6 -47.5(16) 2_665 12_655
O2 Cd3 N3 C6 -120.6(16) . 12_655
C10 C11 N4 C11 2(5) . 12_655
C13 C12 N5 C12 -4(3) . 12_655
C13 C12 N5 Cd1 -175.2(11) . .
N5 Cd1 N5 C12 85.7(13) 2_665 .
O1W Cd1 N5 C12 85.7(13) . .
O2 Cd1 N5 C12 -59.4(13) . .
O2 Cd1 N5 C12 -129.3(13) 2_665 .
O1 Cd1 N5 C12 -7.5(13) . .
O1 Cd1 N5 C12 178.8(13) 2_665 .
N5 Cd1 N5 C12 -85.7(13) 2_665 12_655
O1W Cd1 N5 C12 -85.7(13) . 12_655
O2 Cd1 N5 C12 129.3(13) . 12_655
O2 Cd1 N5 C12 59.4(13) 2_665 12_655
O1 Cd1 N5 C12 -178.8(13) . 12_655
O1 Cd1 N5 C12 7.5(13) 2_665 12_655
Cd4 Cd4 O5 C15 -129(3) 11_575 .
O5 Cd4 O5 C15 51(3) 11_575 .
N6 Cd4 O5 C15 -7.7(16) . .
N2 Cd4 O5 C15 -113.4(17) . .
O4 Cd4 O5 C15 109.4(17) 13_566 .
N7 Cd4 O5 C15 45(3) . .
O4 Cd4 O5 C15 178.3(17) . .
C15 Cd4 O5 C15 23.8(16) 11_575 .
C16 Cd4 O5 C15 6.1(18) 11_575 .
O5 Cd4 O5 Cd4 180.00(3) 11_575 11_575
N6 Cd4 O5 Cd4 121.8(17) . 11_575
N2 Cd4 O5 Cd4 16.1(17) . 11_575
O4 Cd4 O5 Cd4 -121.1(17) 13_566 11_575
N7 Cd4 O5 Cd4 174.4(4) . 11_575
O4 Cd4 O5 Cd4 -52.3(16) . 11_575
C15 Cd4 O5 Cd4 153.3(15) 11_575 11_575
C16 Cd4 O5 Cd4 135.6(16) 11_575 11_575
Cd4 Cd4 N6 C17 -15(4) 11_575 2_565
O5 Cd4 N6 C17 -178(5) 11_575 2_565
N2 Cd4 N6 C17 61(5) . 2_565
O4 Cd4 N6 C17 -90(5) 13_566 2_565
N7 Cd4 N6 C17 168(5) . 2_565
O4 Cd4 N6 C17 -9(5) . 2_565
O5 Cd4 N6 C17 -26(4) . 2_565
C15 Cd4 N6 C17 -178(5) 11_575 2_565
C16 Cd4 N6 C17 -179(5) 11_575 2_565
Cd4 Cd4 N6 C17 -172(3) 11_575 .
O5 Cd4 N6 C17 24(3) 11_575 .
N2 Cd4 N6 C17 -96(2) . .
O4 Cd4 N6 C17 113(2) 13_566 .
N7 Cd4 N6 C17 10(3) . .
O4 Cd4 N6 C17 -167(2) . .
O5 Cd4 N6 C17 177(3) . .
C15 Cd4 N6 C17 25(2) 11_575 .
C16 Cd4 N6 C17 24(2) 11_575 .
Cd4 Cd4 N6 C16 17.4(14) 11_575 .
O5 Cd4 N6 C16 -146.3(16) 11_575 .
N2 Cd4 N6 C16 93.1(15) . .
O4 Cd4 N6 C16 -57.5(15) 13_566 .
N7 Cd4 N6 C16 -160.3(14) . .
O4 Cd4 N6 C16 23(2) . .
O5 Cd4 N6 C16 5.9(15) . .
C15 Cd4 N6 C16 -145.8(17) 11_575 .
C16 Cd4 N6 C16 -147(3) 11_575 .
Cd4 Cd4 N6 C16 164.3(13) 11_575 11_575
O5 Cd4 N6 C16 0.5(14) 11_575 11_575
N2 Cd4 N6 C16 -120.1(12) . 11_575
O4 Cd4 N6 C16 89.3(12) 13_566 11_575
N7 Cd4 N6 C16 -13.4(13) . 11_575
O4 Cd4 N6 C16 169.5(14) . 11_575
O5 Cd4 N6 C16 152.7(14) . 11_575
C15 Cd4 N6 C16 1.1(14) 11_575 11_575
O5 Cd4 N6 Cd4 -163.7(7) 11_575 11_575
N2 Cd4 N6 Cd4 75.65(17) . 11_575
O4 Cd4 N6 Cd4 -74.95(17) 13_566 11_575
N7 Cd4 N6 Cd4 -177.70(4) . 11_575
O4 Cd4 N6 Cd4 5.2(14) . 11_575
O5 Cd4 N6 Cd4 -11.5(5) . 11_575
C15 Cd4 N6 Cd4 -163.2(7) 11_575 11_575
C16 Cd4 N6 Cd4 -164.3(13) 11_575 11_575
Cd4 O5 C15 O6 -179(2) 11_575 .
Cd4 O5 C15 O6 -174(2) . .
Cd4 O5 C15 C16 3(3) 11_575 .
Cd4 O5 C15 C16 8(3) . .
Cd4 O5 C15 Cd4 5.6(4) . 11_575
C17 N6 C16 C17 24(2) . 2_565
C16 N6 C16 C17 69(4) 11_575 2_565
Cd4 N6 C16 C17 -163(2) . 2_565
Cd4 N6 C16 C17 -157(2) 11_575 2_565
C17 N6 C16 C16 -25(2) 2_565 12
C17 N6 C16 C16 -1(2) . 12
C16 N6 C16 C16 43(3) 11_575 12
Cd4 N6 C16 C16 171.8(5) . 12
Cd4 N6 C16 C16 178.1(3) 11_575 12
C17 N6 C16 C15 159(4) 2_565 .
C17 N6 C16 C15 -178(3) . .
C16 N6 C16 C15 -133(2) 11_575 .
Cd4 N6 C16 C15 -4(3) . .
Cd4 N6 C16 C15 2(2) 11_575 .
C17 N6 C16 Cd4 157(2) 2_565 11_575
C17 N6 C16 Cd4 -180(2) . 11_575
C16 N6 C16 Cd4 -135(3) 11_575 11_575
Cd4 N6 C16 Cd4 -6.3(5) . 11_575
O5 C15 C16 C17 96(9) . 2_565
O6 C15 C16 C17 -83(9) . 2_565
Cd4 C15 C16 C17 97(8) 11_575 2_565
O5 C15 C16 N6 -3(4) . .
O6 C15 C16 N6 178(2) . .
Cd4 C15 C16 N6 -2(2) 11_575 .
O5 C15 C16 C16 -178.3(15) . 12
O6 C15 C16 C16 3(3) . 12
Cd4 C15 C16 C16 -176.7(13) 11_575 12
O5 C15 C16 Cd4 -2(2) . 11_575
O6 C15 C16 Cd4 -180(3) . 11_575
C17 N6 C17 C16 102(5) 2_565 2_565
C16 N6 C17 C16 84(5) . 2_565
C16 N6 C17 C16 -53(4) 11_575 2_565
Cd4 N6 C17 C16 -87(5) . 2_565
Cd4 N6 C17 C16 -95(6) 11_575 2_565
C17 N6 C17 C16 155.4(18) 2_565 11_575
C16 N6 C17 C16 137(3) . 11_575
Cd4 N6 C17 C16 -34(3) . 11_575
Cd4 N6 C17 C16 -42(5) 11_575 11_575
C17 N6 C17 N6 21(3) 2_565 2_565
C16 N6 C17 N6 2(3) . 2_565
C16 N6 C17 N6 -135(4) 11_575 2_565
Cd4 N6 C17 N6 -168.8(8) . 2_565
Cd4 N6 C17 N6 -176(2) 11_575 2_565
C16 N6 C17 C17 -18.4(13) . 2_565
C16 N6 C17 C17 -155.4(18) 11_575 2_565
Cd4 N6 C17 C17 170(3) . 2_565
Cd4 N6 C17 C17 163(5) 11_575 2_565
Cd4 Cd4 N7 C22 -168(2) 11_575 .
O5 Cd4 N7 C22 163(3) 11_575 .
N6 Cd4 N7 C22 -136(2) . .
N2 Cd4 N7 C22 -28(2) . .
O4 Cd4 N7 C22 113(2) 13_566 .
O4 Cd4 N7 C22 43(2) . .
O5 Cd4 N7 C22 174(2) . .
C15 Cd4 N7 C22 -158(2) 11_575 .
C16 Cd4 N7 C22 -144(2) 11_575 .
Cd4 Cd4 N7 C18 16.1(6) 11_575 .
O5 Cd4 N7 C18 -13(2) 11_575 .
N6 Cd4 N7 C18 48.1(4) . .
N2 Cd4 N7 C18 156.2(4) . .
O4 Cd4 N7 C18 -62.2(3) 13_566 .
O4 Cd4 N7 C18 -133.0(3) . .
O5 Cd4 N7 C18 -1.5(13) . .
C15 Cd4 N7 C18 26.8(10) 11_575 .
C16 Cd4 N7 C18 40.7(6) 11_575 .
C22 N7 C18 C19 1(3) . .
Cd4 N7 C18 C19 176(2) . .
N7 C18 C19 C20 -1(5) . .
N7 C18 C19 C20 -75(6) . 4_566
C18 C19 C20 C21 3(6) . .
C20 C19 C20 C21 138(4) 4_566 .
C18 C19 C20 C20 -135(4) . 4_566
C18 C19 C20 C19 179(4) . 4_566
C20 C19 C20 C19 -46(3) 4_566 4_566
C19 C20 C21 C22 -4(6) . .
C20 C20 C21 C22 102(8) 4_566 .
C19 C20 C21 C22 -176(6) 4_566 .
C18 N7 C22 C21 -2(4) . .
Cd4 N7 C22 C21 -177(3) . .
C20 C21 C22 N7 3(6) . .
O7 N8 O9 O9 -135(4) . 6
O8 N8 O9 O9 48(5) . 6
O7 N8 O9 N8 -173(4) . 6
O8 N8 O9 N8 9(6) . 6
O9 N8 O9 N8 -38.4(19) 6 6
